data_1530166
loop_
_publ_author_name
'Kim, Y.'
'Seff, K.'

_publ_section_title
;
 Evidence for near zero coordinate silver(I). the crystal structures of
 fully and partially hydrated fully Ag+ exchanged zeolite A
;
_journal_name_full 'Journal of Physical Chemistry'
_journal_page_first 1071
_journal_page_last 1077
_journal_volume 82
_journal_year 1978
_chemical_formula_sum 'Ag12 Al12 H6 O51 Si12'
_chemical_name_systematic 'Ag12 Si12 Al12 O48 (H2 O)3'
_space_group_IT_number 221
_symmetry_space_group_name_Hall '-P 4 2 3'
_symmetry_space_group_name_H-M 'P m -3 m'
_cell_angle_alpha 90
_cell_angle_beta 90
_cell_angle_gamma 90
_cell_formula_units_Z 1
_cell_length_a 12.206
_cell_length_b 12.206
_cell_length_c 12.206
_cell_volume 1818.528
_citation_journal_id_ASTM JPCHAX
_cod_data_source_file Kim_JPCHAX_1978_445.cif
_cod_data_source_block H6Ag12Al12O51Si12
_cod_original_cell_volume 1818.529
_cod_original_formula_sum 'H6 Ag12 Al12 O51 Si12'
_cod_database_code 1530166

loop_
_symmetry_equiv_pos_as_xyz
x,y,z
-y,x,z
-x,-y,z
y,-x,z
x,-y,-z
y,x,-z
-x,y,-z
-y,-x,-z
z,x,y
-x,z,y
-z,-x,y
x,-z,y
z,-x,-y
x,z,-y
-z,x,-y
-x,-z,-y
y,z,x
y,-z,-x
z,y,-x
-y,z,-x
-z,-y,-x
-y,-z,x
z,-y,x
-z,y,x
-x,-y,-z
y,-x,-z
x,y,-z
-y,x,-z
-x,y,z
-y,-x,z
x,-y,z
y,x,z
-z,-x,-y
x,-z,-y
z,x,-y
-x,z,-y
-z,x,y
-x,-z,y
z,-x,y
x,z,y
-y,-z,-x
-y,z,x
-z,-y,x
y,-z,x
z,y,x
y,z,-x
-z,y,-x
z,-y,-x

loop_
_atom_site_label
_atom_site_type_symbol
_atom_site_fract_x
_atom_site_fract_y
_atom_site_fract_z
_atom_site_occupancy
_atom_site_U_iso_or_equiv
Ag2 Ag+1 0.164 0.164 0.164 0.25 0.0
Ag4 Ag+1 0 0.446 0.5 0.0833 0.0
Si1 Si+4 0 0.1834 0.3678 0.5 0.0
Ag6 Ag+1 0.238 0.238 0.5 0.0833 0.0
Al1 Al+3 0 0.1834 0.3678 0.5 0.0
Ag1 Ag+1 0.2024 0.2024 0.2024 0.375 0.0
O4 O-2 0 0 0.218 0.5 0.0
Ag3 Ag+1 0.1285 0.1285 0.1285 0.375 0.0
O2 O-2 0 0.3011 0.3011 1 0.0
O1 O-2 0 0.21 0.5 1 0.0
O3 O-2 0.1112 0.1112 0.3323 1 0.0
Ag5 Ag+1 0.095 0.381 0.463 0.0417 0.0
